data_4035030
loop_
_publ_author_name
'Przeslak, Adam D.'
'Inman, Martyn'
'Lewis, William'
'Moody, Christopher J.'

_publ_section_title
;
 Origin of the Thiopyrone CTP-431 &quot;Unexpectedly&quot; Isolated from
 the Marine Sponge Cacospongia mycofijiensis.
;
_journal_issue 17
_journal_name_full 'The Journal of organic chemistry'
_journal_page_first 10595
_journal_page_last 10601
_journal_paper_doi 10.1021/acs.joc.8b01258
_journal_volume 83
_journal_year 2018
_chemical_formula_moiety 'C14 H17 N O6 S'
_chemical_formula_sum 'C14 H17 N O6 S'
_chemical_formula_weight 327.34
_space_group_crystal_system monoclinic
_space_group_IT_number 14
_space_group_name_Hall '-P 2yn'
_space_group_name_H-M_alt 'P 1 21/n 1'
_atom_sites_solution_hydrogens geom
_atom_sites_solution_primary iterative
_atom_sites_solution_secondary difmap
_audit_creation_date 2018-04-30
_audit_creation_method
;
Olex2 1.2
(compiled 2018.04.26 svn.r3504 for OlexSys, GUI svn.r5492)
;
_cell_angle_alpha 90
_cell_angle_beta 107.058(17)
_cell_angle_gamma 90
_cell_formula_units_Z 8
_cell_length_a 16.642(3)
_cell_length_b 8.5259(7)
_cell_length_c 21.871(3)
_cell_measurement_reflns_used 4277
_cell_measurement_temperature 120(2)
_cell_measurement_theta_max 74.1950
_cell_measurement_theta_min 2.9240
_cell_volume 2966.7(8)
_computing_cell_refinement
;
CrysAlisPro, Agilent Technologies,
Version 1.171.37.31 (release 14-01-2014 CrysAlis171 .NET)
(compiled Jan 14 2014,18:38:05)
;
_computing_data_collection
;
CrysAlisPro, Agilent Technologies,
Version 1.171.37.31 (release 14-01-2014 CrysAlis171 .NET)
(compiled Jan 14 2014,18:38:05)
;
_computing_data_reduction
;
CrysAlisPro, Agilent Technologies,
Version 1.171.37.31 (release 14-01-2014 CrysAlis171 .NET)
(compiled Jan 14 2014,18:38:05)
;
_computing_molecular_graphics 'Olex2 (Dolomanov et al., 2009)'
_computing_publication_material 'Olex2 (Dolomanov et al., 2009)'
_computing_structure_refinement 'ShelXL (Sheldrick, 2015)'
_computing_structure_solution 'olex2.solve (Bourhis et al., 2015)'
_diffrn_ambient_temperature 120(2)
_diffrn_detector 'CCD area detector'
_diffrn_detector_area_resol_mean 10.3271
_diffrn_detector_type 'Agilent Diffraction Atlas detector'
_diffrn_measured_fraction_theta_full 0.995
_diffrn_measured_fraction_theta_max 0.965
_diffrn_measurement_details
;
#__ type_ start__ end____ width___ exp.time_
  1 omega   55.00  101.00   2.0000    2.0000
omega____ theta____ kappa____ phi______ frames
    -       43.0073   37.0000   60.0000 23

#__ type_ start__ end____ width___ exp.time_
  2 omega   22.00  100.00   2.0000    2.0000
omega____ theta____ kappa____ phi______ frames
    -       43.0073   57.0000    0.0000 39

#__ type_ start__ end____ width___ exp.time_
  3 omega   -8.00   64.00   2.0000    2.0000
omega____ theta____ kappa____ phi______ frames
    -       43.0073  -37.0000   30.0000 36

#__ type_ start__ end____ width___ exp.time_
  4 omega   35.00   85.00   2.0000    2.0000
omega____ theta____ kappa____ phi______ frames
    -      104.5026  -45.0000    0.0000 25

#__ type_ start__ end____ width___ exp.time_
  5 omega   76.00  108.00   2.0000    2.0000
omega____ theta____ kappa____ phi______ frames
    -      104.5026  -94.0000  -60.0000 16

#__ type_ start__ end____ width___ exp.time_
  6 omega   60.00   96.00   2.0000    2.0000
omega____ theta____ kappa____ phi______ frames
    -      104.5026 -125.0000 -180.0000 18

#__ type_ start__ end____ width___ exp.time_
  7 omega   36.00   74.00   2.0000    2.0000
omega____ theta____ kappa____ phi______ frames
    -      104.5026  -94.0000  -60.0000 19

#__ type_ start__ end____ width___ exp.time_
  8 omega   32.00   92.00   2.0000    2.0000
omega____ theta____ kappa____ phi______ frames
    -      104.5026  -94.0000   30.0000 30

#__ type_ start__ end____ width___ exp.time_
  9 omega   31.00   89.00   2.0000    2.0000
omega____ theta____ kappa____ phi______ frames
    -      104.5026  -30.0000   90.0000 29

#__ type_ start__ end____ width___ exp.time_
 10 omega   38.00   68.00   2.0000    2.0000
omega____ theta____ kappa____ phi______ frames
    -      104.5026  -45.0000  150.0000 15

#__ type_ start__ end____ width___ exp.time_
 11 omega   29.00  145.00   2.0000    2.0000
omega____ theta____ kappa____ phi______ frames
    -      104.5026  -15.0000  150.0000 58
;
_diffrn_measurement_device '\k-geometry diffractometer'
_diffrn_measurement_device_type 'GV1000, Atlas'
_diffrn_measurement_method '\w scans'
_diffrn_orient_matrix_UB_11 0.0915749000
_diffrn_orient_matrix_UB_12 -0.0288850000
_diffrn_orient_matrix_UB_13 0.0003885000
_diffrn_orient_matrix_UB_21 0.0272601000
_diffrn_orient_matrix_UB_22 -0.0073693000
_diffrn_orient_matrix_UB_23 0.0735319000
_diffrn_orient_matrix_UB_31 -0.0160641000
_diffrn_orient_matrix_UB_32 -0.1782969000
_diffrn_orient_matrix_UB_33 -0.0031137000
_diffrn_radiation_collimation 'focusing mirrors'
_diffrn_radiation_monochromator mirror
_diffrn_radiation_probe x-ray
_diffrn_radiation_type CuK\a
_diffrn_radiation_wavelength 1.54184
_diffrn_radiation_wavelength_determination fundamental
_diffrn_reflns_av_R_equivalents 0.0298
_diffrn_reflns_av_unetI/netI 0.0318
_diffrn_reflns_Laue_measured_fraction_full 0.995
_diffrn_reflns_Laue_measured_fraction_max 0.965
_diffrn_reflns_limit_h_max 18
_diffrn_reflns_limit_h_min -20
_diffrn_reflns_limit_k_max 7
_diffrn_reflns_limit_k_min -10
_diffrn_reflns_limit_l_max 26
_diffrn_reflns_limit_l_min -27
_diffrn_reflns_number 11518
_diffrn_reflns_point_group_measured_fraction_full 0.995
_diffrn_reflns_point_group_measured_fraction_max 0.965
_diffrn_reflns_theta_full 67.684
_diffrn_reflns_theta_max 74.342
_diffrn_reflns_theta_min 2.956
_diffrn_source 'microfocus sealed tube'
_diffrn_source_current 0.8
_diffrn_source_power 0.04
_diffrn_source_target Cu
_diffrn_source_type 'Agilent Diffraction microfocus tube'
_diffrn_source_voltage 50
_exptl_absorpt_coefficient_mu 2.221
_exptl_absorpt_correction_T_max 0.666
_exptl_absorpt_correction_T_min 0.411
_exptl_absorpt_correction_type gaussian
_exptl_absorpt_process_details
;
CrysAlisPro, Agilent Technologies,
Version 1.171.37.31 (release 14-01-2014 CrysAlis171 .NET)
(compiled Jan 14 2014,18:38:05)
Numerical absorption correction based on gaussian integration over
			a multifaceted crystal model
Empirical absorption correction using spherical harmonics,
 implemented in SCALE3 ABSPACK scaling algorithm.
;
_exptl_crystal_colour 'clear colourless'
_exptl_crystal_colour_lustre clear
_exptl_crystal_colour_primary colourless
_exptl_crystal_density_diffrn 1.466
_exptl_crystal_description block
_exptl_crystal_F_000 1376
_exptl_crystal_recrystallization_method
'The material was recrystallised from a mixture of toluene and hexane  by slow evaporation'
_exptl_crystal_size_max 0.6941
_exptl_crystal_size_mid 0.3884
_exptl_crystal_size_min 0.2363
_refine_diff_density_max 0.415
_refine_diff_density_min -0.387
_refine_diff_density_rms 0.057
_refine_ls_extinction_coef 0.00081(11)
_refine_ls_extinction_expression Fc^*^=kFc[1+0.001xFc^2^\l^3^/sin(2\q)]^-1/4^
_refine_ls_extinction_method 'SHELXL-2018/3 (Sheldrick 2018)'
_refine_ls_goodness_of_fit_ref 1.045
_refine_ls_hydrogen_treatment constr
_refine_ls_matrix_type full
_refine_ls_number_parameters 421
_refine_ls_number_reflns 5849
_refine_ls_number_restraints 30
_refine_ls_restrained_S_all 1.043
_refine_ls_R_factor_all 0.0473
_refine_ls_R_factor_gt 0.0413
_refine_ls_shift/su_max 0.001
_refine_ls_shift/su_mean 0.000
_refine_ls_structure_factor_coef Fsqd
_refine_ls_weighting_details 'w=1/[\s^2^(Fo^2^)+(0.0657P)^2^+1.0343P] where P=(Fo^2^+2Fc^2^)/3'
_refine_ls_weighting_scheme calc
_refine_ls_wR_factor_gt 0.1102
_refine_ls_wR_factor_ref 0.1139
_reflns_Friedel_coverage 0.000
_reflns_number_gt 5204
_reflns_number_total 5849
_reflns_threshold_expression 'I > 2\s(I)'
_cod_data_source_file jo8b01258_si_005.cif
_cod_data_source_block adpcmf
_cod_database_code 4035030
_nottingham_internal_coll_name ADPCMF
_nottingham_internal_coll_number 13590
_nottingham_internal_coll_client ADP/CJM
_nottingham_internal_coll_type custom
_nottingham_internal_coll_frame_method 'omega scans'
_nottingham_internal_coll_frame_time 2.0000
_nottingham_internal_coll_frame_width 2.0000
_nottingham_internal_coll_user pczwl
_nottingham_internal_coll_date 12/05/2014
_nottingham_internal_coll_location NOTTS
_nottingham_internal_process_date 12/05/2014
_nottingham_internal_process_user pczwl
_nottingham_internal_solution_date 12/5/2014
_nottingham_internal_solution_user pczwl
_nottingham_internal_refinement_date 12/5/2014
_nottingham_internal_refinement_user pczwl
_nottingham_internal_validation_date 13/5/2014
_nottingham_internal_validation_user pczwl
_nottingham_internal_archive_date 13/5/2014
_shelx_shelxl_version_number 2018/3
_chemical_oxdiff_formula 'C14 H17 N O6 S'
_shelx_space_group_comment
;
The symmetry employed for this shelxl refinement is uniquely defined
by the following loop, which should always be used as a source of
symmetry information in preference to the above space-group names.
They are only intended as comments.
;
_reflns_odcompleteness_completeness 99.58
_reflns_odcompleteness_iscentric 1
_reflns_odcompleteness_theta 66.97
_olex2_refinement_description
;
1. Fixed Uiso
 At 1.2 times of:
  All C(H) groups, All C(H,H) groups, All C(H,H,H,H) groups
 At 1.5 times of:
  All C(H,H,H) groups
2. Rigid body (RIGU) restrains
 C42, C39, C41, C40, C41A, C40A
 with sigma for 1-2 distances of 0.004 and sigma for 1-3 distances of 0.004
3. Others
 Sof(H39C)=Sof(H39D)=Sof(H42C)=Sof(H42D)=Sof(C40A)=Sof(H40C)=Sof(H40D)=
 Sof(C41A)=Sof(H41C)=Sof(H41D)=1-FVAR(1)
 Sof(H39A)=Sof(H39B)=Sof(H42A)=Sof(H42B)=Sof(C40)=Sof(H40A)=Sof(H40B)=Sof(C41)=
 Sof(H41A)=Sof(H41B)=FVAR(1)
4.a Secondary CH2 refined with riding coordinates:
 C9(H9A,H9B), C10(H10A,H10B), C11(H11A,H11B), C12(H12A,H12B), C13(H13A,H13B),
 C39(H39A,H39B), C39(H39C,H39D), C42(H42A,H42B), C42(H42C,H42D), C43(H43A,H43B),
  C40(H40A,H40B), C40A(H40C,H40D), C41(H41A,H41B), C41A(H41C,H41D)
4.b Aromatic/amide H refined with riding coordinates:
 C8(H8), C38(H38)
4.c Idealised Me refined as rotating group:
 C18(H18A,H18B,H18C), C22(H22A,H22B,H22C), C48(H48A,H48B,H48C), C52(H52A,H52B,
 H52C)
;
_olex2_date_sample_data_collection 2014-05-12
_olex2_date_sample_submission 2014-05-09
_olex2_diffrn_ambient_temperature_device 'Oxford Cryosystems'
_olex2_exptl_crystal_mounting_method 'The crystal was mounted on a MITIGEN holder in perflourotether oil'
_olex2_submission_special_instructions 'No special instructions were received'

loop_
_space_group_symop_operation_xyz
'x, y, z'
'-x+1/2, y+1/2, -z+1/2'
'-x, -y, -z'
'x-1/2, -y-1/2, z-1/2'

loop_
_atom_site_label
_atom_site_type_symbol
_atom_site_fract_x
_atom_site_fract_y
_atom_site_fract_z
_atom_site_U_iso_or_equiv
_atom_site_adp_type
_atom_site_occupancy
_atom_site_site_symmetry_order
_atom_site_calc_flag
_atom_site_refinement_flags_posn
_atom_site_refinement_flags_adp
_atom_site_refinement_flags_occupancy
_atom_site_disorder_assembly
_atom_site_disorder_group
N1 N 0.31303(9) 0.45745(16) 0.41951(6) 0.0172(3) Uani 1 1 d . . . . .
C2 C 0.35817(11) 0.3618(2) 0.38930(8) 0.0193(3) Uani 1 1 d . . . . .
O3 O 0.42049(7) 0.29579(14) 0.43638(5) 0.0204(3) Uani 1 1 d . . . . .
C4 C 0.41602(11) 0.34859(19) 0.49595(8) 0.0177(3) Uani 1 1 d . . . . .
C5 C 0.35133(10) 0.44934(19) 0.48698(8) 0.0173(3) Uani 1 1 d . . . . .
O6 O 0.34970(8) 0.33930(15) 0.33372(6) 0.0242(3) Uani 1 1 d . . . . .
C7 C 0.48117(10) 0.28538(19) 0.55049(8) 0.0184(3) Uani 1 1 d . . . . .
C8 C 0.54188(11) 0.1939(2) 0.54084(9) 0.0230(4) Uani 1 1 d . . . . .
H8 H 0.540250 0.171221 0.497966 0.028 Uiso 1 1 calc R . . . .
C9 C 0.61205(12) 0.1253(2) 0.59345(9) 0.0267(4) Uani 1 1 d . . . . .
H9A H 0.665645 0.138856 0.583028 0.032 Uiso 1 1 calc R . . . .
H9B H 0.602297 0.011410 0.596592 0.032 Uiso 1 1 calc R . . . .
C10 C 0.61919(11) 0.2025(2) 0.65767(8) 0.0229(4) Uani 1 1 d . . . . .
H10A H 0.644283 0.308190 0.658950 0.027 Uiso 1 1 calc R . . . .
H10B H 0.656310 0.139137 0.692591 0.027 Uiso 1 1 calc R . . . .
C11 C 0.53225(12) 0.2159(2) 0.66722(9) 0.0260(4) Uani 1 1 d . . . . .
H11A H 0.506399 0.110484 0.664240 0.031 Uiso 1 1 calc R . . . .
H11B H 0.537558 0.258394 0.710345 0.031 Uiso 1 1 calc R . . . .
C12 C 0.47615(11) 0.3230(2) 0.61679(8) 0.0232(4) Uani 1 1 d . . . . .
H12A H 0.417241 0.311821 0.617557 0.028 Uiso 1 1 calc R . . . .
H12B H 0.493279 0.433383 0.627207 0.028 Uiso 1 1 calc R . . . .
C13 C 0.32329(11) 0.5492(2) 0.53280(8) 0.0192(3) Uani 1 1 d . . . . .
H13A H 0.323187 0.660156 0.519459 0.023 Uiso 1 1 calc R . . . .
H13B H 0.364458 0.539094 0.575701 0.023 Uiso 1 1 calc R . . . .
S14 S 0.21866(3) 0.49963(5) 0.53865(2) 0.02232(13) Uani 1 1 d . . . . .
C15 C 0.24588(11) 0.4301(2) 0.61860(8) 0.0218(4) Uani 1 1 d . . . . .
O16 O 0.31301(8) 0.44162(18) 0.65815(6) 0.0308(3) Uani 1 1 d . . . . .
O17 O 0.17782(8) 0.36346(16) 0.62755(6) 0.0260(3) Uani 1 1 d . . . . .
C18 C 0.18908(13) 0.2972(2) 0.69044(9) 0.0313(4) Uani 1 1 d . . . . .
H18A H 0.135255 0.256342 0.693299 0.047 Uiso 1 1 calc GR . . . .
H18B H 0.209441 0.378583 0.722931 0.047 Uiso 1 1 calc GR . . . .
H18C H 0.230177 0.211690 0.697662 0.047 Uiso 1 1 calc GR . . . .
C19 C 0.24182(11) 0.54731(19) 0.38855(8) 0.0187(3) Uani 1 1 d . . . . .
O20 O 0.21128(9) 0.64062(16) 0.41630(6) 0.0290(3) Uani 1 1 d . . . . .
O21 O 0.21553(8) 0.51506(14) 0.32706(6) 0.0213(3) Uani 1 1 d . . . . .
C22 C 0.14662(11) 0.6128(2) 0.29052(8) 0.0247(4) Uani 1 1 d . . . . .
H22A H 0.129713 0.579579 0.245650 0.037 Uiso 1 1 calc GR . . . .
H22B H 0.164819 0.722599 0.293405 0.037 Uiso 1 1 calc GR . . . .
H22C H 0.098861 0.602240 0.307846 0.037 Uiso 1 1 calc GR . . . .
N31 N 0.12303(9) 0.95297(16) 0.43210(6) 0.0178(3) Uani 1 1 d . . . . .
C32 C 0.05628(11) 0.8515(2) 0.40362(8) 0.0201(3) Uani 1 1 d . . . . .
O33 O 0.02976(8) 0.79303(15) 0.45212(6) 0.0225(3) Uani 1 1 d . . . . .
C34 C 0.07857(10) 0.8555(2) 0.51052(8) 0.0198(3) Uani 1 1 d . . . . .
C35 C 0.13588(10) 0.95404(19) 0.49945(8) 0.0181(3) Uani 1 1 d . . . . .
O36 O 0.02406(8) 0.81874(15) 0.34893(6) 0.0251(3) Uani 1 1 d . . . . .
C37 C 0.05675(11) 0.7971(2) 0.56644(8) 0.0221(4) Uani 1 1 d . . . . .
C38 C -0.00150(15) 0.6826(3) 0.55854(10) 0.0367(5) Uani 1 1 d . . . . .
H38 H -0.028851 0.647154 0.516375 0.044 Uiso 1 1 calc R . . . .
C39 C -0.02510(17) 0.6087(2) 0.61300(11) 0.0413(5) Uani 1 1 d . U . . .
H39A H -0.031493 0.494123 0.605815 0.050 Uiso 0.870(8) 1 calc R . P A 1
H39B H -0.079931 0.651049 0.614379 0.050 Uiso 0.870(8) 1 calc R . P A 1
H39C H -0.087109 0.603474 0.602380 0.050 Uiso 0.130(8) 1 calc R . P A 2
H39D H -0.003101 0.500117 0.619265 0.050 Uiso 0.130(8) 1 calc R . P A 2
C40 C 0.0411(2) 0.6395(4) 0.67734(15) 0.0393(8) Uani 0.870(8) 1 d . U P A 1
H40A H 0.092451 0.577972 0.680051 0.047 Uiso 0.870(8) 1 calc R . P A 1
H40B H 0.019123 0.606564 0.712794 0.047 Uiso 0.870(8) 1 calc R . P A 1
C40A C 0.0067(19) 0.693(3) 0.6694(9) 0.042(5) Uani 0.130(8) 1 d . U P A 2
H40C H -0.023539 0.793960 0.665956 0.050 Uiso 0.130(8) 1 calc R . P A 2
H40D H -0.003356 0.633149 0.705287 0.050 Uiso 0.130(8) 1 calc R . P A 2
C41 C 0.06233(15) 0.8151(4) 0.68334(10) 0.0299(8) Uani 0.870(8) 1 d . U P A 1
H41A H 0.010687 0.877080 0.679185 0.036 Uiso 0.870(8) 1 calc R . P A 1
H41B H 0.102512 0.837170 0.725785 0.036 Uiso 0.870(8) 1 calc R . P A 1
C41A C 0.0915(16) 0.721(3) 0.6823(8) 0.045(6) Uani 0.130(8) 1 d . U P A 2
H41C H 0.121364 0.624827 0.676295 0.054 Uiso 0.130(8) 1 calc R . P A 2
H41D H 0.115461 0.757822 0.726968 0.054 Uiso 0.130(8) 1 calc R . P A 2
C42 C 0.10101(14) 0.8612(3) 0.63067(10) 0.0381(5) Uani 1 1 d . U . . .
H42A H 0.101665 0.977048 0.627816 0.046 Uiso 0.870(8) 1 calc R . P A 1
H42B H 0.160084 0.824760 0.642974 0.046 Uiso 0.870(8) 1 calc R . P A 1
H42C H 0.074579 0.960254 0.638476 0.046 Uiso 0.130(8) 1 calc R . P A 2
H42D H 0.160919 0.881410 0.634669 0.046 Uiso 0.130(8) 1 calc R . P A 2
C43 C 0.20198(11) 1.0513(2) 0.54377(8) 0.0204(3) Uani 1 1 d . . . . .
H43A H 0.195582 1.043827 0.587269 0.024 Uiso 1 1 calc R . . . .
H43B H 0.193404 1.162291 0.530138 0.024 Uiso 1 1 calc R . . . .
S44 S 0.30927(3) 0.99314(5) 0.54705(2) 0.02231(13) Uani 1 1 d . . . . .
C45 C 0.34179(11) 0.9085(2) 0.62446(8) 0.0228(4) Uani 1 1 d . . . . .
O46 O 0.30611(9) 0.9169(2) 0.66449(6) 0.0382(4) Uani 1 1 d . . . . .
O47 O 0.41539(8) 0.83684(16) 0.63128(6) 0.0264(3) Uani 1 1 d . . . . .
C48 C 0.45172(12) 0.7612(2) 0.69261(9) 0.0309(4) Uani 1 1 d . . . . .
H48A H 0.507930 0.722041 0.695019 0.046 Uiso 1 1 calc GR . . . .
H48B H 0.415940 0.673323 0.697186 0.046 Uiso 1 1 calc GR . . . .
H48C H 0.455812 0.837039 0.727054 0.046 Uiso 1 1 calc GR . . . .
C49 C 0.16961(11) 1.03975(19) 0.39964(8) 0.0185(3) Uani 1 1 d . . . . .
O50 O 0.22019(9) 1.13787(15) 0.42521(6) 0.0283(3) Uani 1 1 d . . . . .
O51 O 0.15032(8) 0.99897(14) 0.33893(6) 0.0237(3) Uani 1 1 d . . . . .
C52 C 0.19395(12) 1.0874(2) 0.30175(8) 0.0256(4) Uani 1 1 d . . . . .
H52A H 0.179085 1.045741 0.258088 0.038 Uiso 1 1 calc GR . . . .
H52B H 0.254761 1.078133 0.321500 0.038 Uiso 1 1 calc GR . . . .
H52C H 0.177502 1.197951 0.300537 0.038 Uiso 1 1 calc GR . . . .

loop_
_atom_site_aniso_label
_atom_site_aniso_U_11
_atom_site_aniso_U_22
_atom_site_aniso_U_33
_atom_site_aniso_U_23
_atom_site_aniso_U_13
_atom_site_aniso_U_12
N1 0.0179(7) 0.0166(6) 0.0180(7) -0.0001(5) 0.0069(5) 0.0012(5)
C2 0.0197(8) 0.0187(8) 0.0214(8) 0.0004(6) 0.0089(6) 0.0012(6)
O3 0.0214(6) 0.0212(6) 0.0192(6) -0.0014(5) 0.0071(5) 0.0045(5)
C4 0.0194(8) 0.0171(8) 0.0182(8) -0.0020(6) 0.0080(6) -0.0022(6)
C5 0.0190(8) 0.0151(7) 0.0186(8) 0.0000(6) 0.0070(6) -0.0027(6)
O6 0.0256(7) 0.0290(7) 0.0194(6) -0.0027(5) 0.0086(5) 0.0047(5)
C7 0.0176(8) 0.0173(8) 0.0207(8) 0.0006(6) 0.0063(6) -0.0028(6)
C8 0.0250(9) 0.0213(8) 0.0223(8) -0.0016(7) 0.0063(7) 0.0025(7)
C9 0.0251(9) 0.0249(9) 0.0281(9) -0.0014(7) 0.0046(7) 0.0057(7)
C10 0.0225(9) 0.0205(8) 0.0242(9) 0.0031(7) 0.0047(7) -0.0004(7)
C11 0.0242(9) 0.0317(10) 0.0227(9) 0.0052(7) 0.0077(7) -0.0031(7)
C12 0.0206(8) 0.0275(9) 0.0228(9) 0.0002(7) 0.0086(7) -0.0003(7)
C13 0.0212(8) 0.0176(8) 0.0203(8) -0.0019(6) 0.0083(6) -0.0005(6)
S14 0.0198(2) 0.0282(2) 0.0202(2) -0.00039(16) 0.00783(17) 0.00326(16)
C15 0.0242(9) 0.0211(8) 0.0233(9) -0.0041(7) 0.0119(7) 0.0009(7)
O16 0.0236(7) 0.0470(8) 0.0221(6) 0.0027(6) 0.0071(5) -0.0033(6)
O17 0.0245(7) 0.0326(7) 0.0241(6) -0.0036(5) 0.0124(5) -0.0040(5)
C18 0.0342(11) 0.0364(11) 0.0290(10) 0.0019(8) 0.0179(8) -0.0012(9)
C19 0.0206(8) 0.0163(8) 0.0210(8) 0.0020(6) 0.0088(6) 0.0001(6)
O20 0.0339(7) 0.0316(7) 0.0218(6) -0.0009(5) 0.0084(5) 0.0146(6)
O21 0.0206(6) 0.0228(6) 0.0193(6) -0.0006(5) 0.0042(5) 0.0047(5)
C22 0.0239(9) 0.0279(9) 0.0212(8) 0.0030(7) 0.0047(7) 0.0096(7)
N31 0.0180(7) 0.0178(7) 0.0195(7) -0.0010(5) 0.0082(5) 0.0000(6)
C32 0.0186(8) 0.0206(8) 0.0232(9) -0.0013(7) 0.0095(7) 0.0010(7)
O33 0.0203(6) 0.0264(6) 0.0224(6) -0.0018(5) 0.0087(5) -0.0053(5)
C34 0.0177(8) 0.0198(8) 0.0217(8) -0.0011(6) 0.0056(6) 0.0020(6)
C35 0.0186(8) 0.0169(8) 0.0206(8) 0.0002(6) 0.0085(6) 0.0024(6)
O36 0.0223(6) 0.0310(7) 0.0219(6) -0.0046(5) 0.0062(5) -0.0025(5)
C37 0.0205(8) 0.0231(8) 0.0250(9) 0.0032(7) 0.0105(7) 0.0050(7)
C38 0.0494(13) 0.0348(11) 0.0340(11) -0.0082(9) 0.0247(10) -0.0141(10)
C39 0.0643(15) 0.0245(10) 0.0498(13) -0.0019(9) 0.0397(12) -0.0086(10)
C40 0.057(2) 0.0318(16) 0.0404(15) 0.0170(12) 0.0319(14) 0.0203(14)
C40A 0.071(12) 0.037(10) 0.028(7) 0.013(6) 0.030(7) 0.001(9)
C41 0.0295(12) 0.0413(18) 0.0220(11) 0.0024(10) 0.0124(9) 0.0058(11)
C41A 0.073(12) 0.036(11) 0.030(8) -0.003(6) 0.022(7) -0.005(10)
C42 0.0383(12) 0.0512(13) 0.0292(10) -0.0021(9) 0.0169(9) -0.0146(10)
C43 0.0226(8) 0.0190(8) 0.0216(8) -0.0031(7) 0.0099(7) -0.0012(7)
S44 0.0203(2) 0.0280(2) 0.0207(2) -0.00205(16) 0.00923(17) -0.00450(16)
C45 0.0198(8) 0.0272(9) 0.0219(8) -0.0040(7) 0.0069(7) -0.0040(7)
O46 0.0278(7) 0.0648(10) 0.0251(7) 0.0080(7) 0.0128(6) 0.0095(7)
O47 0.0194(6) 0.0333(7) 0.0260(6) -0.0047(5) 0.0058(5) 0.0005(5)
C48 0.0234(9) 0.0350(10) 0.0299(10) -0.0019(8) 0.0009(8) 0.0003(8)
C49 0.0210(8) 0.0160(8) 0.0197(8) 0.0017(6) 0.0079(6) 0.0031(6)
O50 0.0346(7) 0.0275(7) 0.0245(6) -0.0009(5) 0.0112(5) -0.0109(6)
O51 0.0292(7) 0.0248(6) 0.0201(6) -0.0009(5) 0.0118(5) -0.0044(5)
C52 0.0311(10) 0.0264(9) 0.0220(9) 0.0044(7) 0.0123(7) -0.0011(8)

loop_
_atom_type_symbol
_atom_type_description
_atom_type_scat_dispersion_real
_atom_type_scat_dispersion_imag
_atom_type_scat_source
C C 0.0181 0.0091 'International Tables Vol C Tables 4.2.6.8 and 6.1.1.4'
H H 0.0000 0.0000 'International Tables Vol C Tables 4.2.6.8 and 6.1.1.4'
N N 0.0311 0.0180 'International Tables Vol C Tables 4.2.6.8 and 6.1.1.4'
O O 0.0492 0.0322 'International Tables Vol C Tables 4.2.6.8 and 6.1.1.4'
S S 0.3331 0.5567 'International Tables Vol C Tables 4.2.6.8 and 6.1.1.4'

loop_
_exptl_crystal_face_index_h
_exptl_crystal_face_index_k
_exptl_crystal_face_index_l
_exptl_crystal_face_perp_dist
_exptl_oxdiff_crystal_face_indexfrac_h
_exptl_oxdiff_crystal_face_indexfrac_k
_exptl_oxdiff_crystal_face_indexfrac_l
_exptl_oxdiff_crystal_face_x
_exptl_oxdiff_crystal_face_y
_exptl_oxdiff_crystal_face_z
-1 0 0 0.0932 -0.9990 0.0002 -0.0009 -0.0915 -0.0273 0.0160
1 0 0 0.1431 0.9990 -0.0002 0.0009 0.0915 0.0273 -0.0160
-5 2 0 0.1987 -4.9974 2.0021 -0.0039 -0.5155 -0.1513 -0.2767
4 5 0 0.3058 3.9903 5.0017 0.0049 0.2209 0.0723 -0.9559
2 -5 0 0.3390 2.0039 -5.0030 0.0004 0.3280 0.0915 0.8598
-1 0 -5 0.1382 -0.9988 0.0039 -4.9987 -0.0935 -0.3948 0.0309
-2 -1 14 0.1636 -1.9974 -1.0104 13.9919 -0.1483 0.9818 0.1687
-2 1 14 0.2337 -1.9997 0.9906 13.9924 -0.2063 0.9671 -0.1881
-3 -4 10 0.3025 -2.9928 -4.0088 9.9919 -0.1544 0.6827 0.7317
-1 -5 -6 0.3115 -0.9930 -4.9979 -5.9996 0.0511 -0.4314 0.9257
2 0 -14 0.1582 1.9986 0.0099 -13.9921 0.1773 -0.9745 0.0097
2 -1 -14 0.1620 1.9997 -0.9906 -13.9924 0.2063 -0.9671 0.1881
5 0 11 0.1541 4.9947 -0.0092 10.9996 0.4619 0.9450 -0.1128
9 0 4 0.1342 8.9911 -0.0049 4.0062 0.8251 0.5397 -0.1560
6 -4 -7 0.2460 5.9991 -3.9982 -6.9927 0.6621 -0.3212 0.6383
10 -1 -10 0.2032 9.9918 -0.9953 -9.9871 0.9399 -0.4547 0.0480

loop_
_geom_angle_atom_site_label_1
_geom_angle_atom_site_label_2
_geom_angle_atom_site_label_3
_geom_angle
C2 N1 C5 108.74(13)
C2 N1 C19 125.68(14)
C19 N1 C5 125.57(14)
O3 C2 N1 106.33(13)
O6 C2 N1 130.79(16)
O6 C2 O3 122.84(16)
C2 O3 C4 109.67(13)
O3 C4 C7 114.33(14)
C5 C4 O3 109.15(14)
C5 C4 C7 136.51(16)
N1 C5 C13 122.32(15)
C4 C5 N1 106.09(14)
C4 C5 C13 131.41(15)
C4 C7 C12 117.96(15)
C8 C7 C4 119.96(15)
C8 C7 C12 122.06(16)
C7 C8 H8 118.0
C7 C8 C9 124.06(17)
C9 C8 H8 118.0
C8 C9 H9A 109.3
C8 C9 H9B 109.3
C8 C9 C10 111.82(15)
H9A C9 H9B 107.9
C10 C9 H9A 109.3
C10 C9 H9B 109.3
C9 C10 H10A 109.7
C9 C10 H10B 109.7
C9 C10 C11 109.74(15)
H10A C10 H10B 108.2
C11 C10 H10A 109.7
C11 C10 H10B 109.7
C10 C11 H11A 109.5
C10 C11 H11B 109.5
H11A C11 H11B 108.1
C12 C11 C10 110.50(15)
C12 C11 H11A 109.5
C12 C11 H11B 109.5
C7 C12 C11 111.88(15)
C7 C12 H12A 109.2
C7 C12 H12B 109.2
C11 C12 H12A 109.2
C11 C12 H12B 109.2
H12A C12 H12B 107.9
C5 C13 H13A 108.8
C5 C13 H13B 108.8
C5 C13 S14 114.00(12)
H13A C13 H13B 107.6
S14 C13 H13A 108.8
S14 C13 H13B 108.8
C15 S14 C13 99.94(8)
O16 C15 S14 126.71(15)
O16 C15 O17 125.53(17)
O17 C15 S14 107.76(12)
C15 O17 C18 115.31(14)
O17 C18 H18A 109.5
O17 C18 H18B 109.5
O17 C18 H18C 109.5
H18A C18 H18B 109.5
H18A C18 H18C 109.5
H18B C18 H18C 109.5
O20 C19 N1 122.65(15)
O20 C19 O21 126.32(16)
O21 C19 N1 111.03(14)
C19 O21 C22 114.49(13)
O21 C22 H22A 109.5
O21 C22 H22B 109.5
O21 C22 H22C 109.5
H22A C22 H22B 109.5
H22A C22 H22C 109.5
H22B C22 H22C 109.5
C32 N31 C35 108.81(13)
C32 N31 C49 125.67(14)
C49 N31 C35 125.52(14)
O33 C32 N31 106.04(14)
O36 C32 N31 130.94(16)
O36 C32 O33 122.99(16)
C32 O33 C34 109.75(13)
O33 C34 C37 114.38(15)
C35 C34 O33 108.98(14)
C35 C34 C37 136.61(16)
N31 C35 C43 122.36(15)
C34 C35 N31 106.42(14)
C34 C35 C43 131.22(16)
C34 C37 C42 119.32(16)
C38 C37 C34 118.98(17)
C38 C37 C42 121.66(18)
C37 C38 H38 118.4
C37 C38 C39 123.2(2)
C39 C38 H38 118.4
C38 C39 H39A 109.2
C38 C39 H39B 109.2
C38 C39 H39C 109.3
C38 C39 H39D 109.3
C38 C39 C40 111.8(2)
H39A C39 H39B 107.9
H39C C39 H39D 108.0
C40 C39 H39A 109.2
C40 C39 H39B 109.2
C40A C39 C38 111.6(8)
C40A C39 H39C 109.3
C40A C39 H39D 109.3
C39 C40 H40A 109.8
C39 C40 H40B 109.8
C39 C40 C41 109.3(3)
H40A C40 H40B 108.3
C41 C40 H40A 109.8
C41 C40 H40B 109.8
C39 C40A H40C 109.2
C39 C40A H40D 109.2
H40C C40A H40D 107.9
C41A C40A C39 112(2)
C41A C40A H40C 109.2
C41A C40A H40D 109.2
C40 C41 H41A 109.9
C40 C41 H41B 109.9
H41A C41 H41B 108.3
C42 C41 C40 108.9(2)
C42 C41 H41A 109.9
C42 C41 H41B 109.9
C40A C41A H41C 110.5
C40A C41A H41D 110.5
C40A C41A C42 106(2)
H41C C41A H41D 108.7
C42 C41A H41C 110.5
C42 C41A H41D 110.5
C37 C42 C41 114.64(18)
C37 C42 C41A 104.8(7)
C37 C42 H42A 108.6
C37 C42 H42B 108.6
C37 C42 H42C 110.8
C37 C42 H42D 110.8
C41 C42 H42A 108.6
C41 C42 H42B 108.6
C41A C42 H42C 110.8
C41A C42 H42D 110.8
H42A C42 H42B 107.6
H42C C42 H42D 108.9
C35 C43 H43A 108.8
C35 C43 H43B 108.8
C35 C43 S44 113.61(12)
H43A C43 H43B 107.7
S44 C43 H43A 108.8
S44 C43 H43B 108.8
C45 S44 C43 99.69(8)
O46 C45 S44 126.67(15)
O46 C45 O47 125.51(17)
O47 C45 S44 107.79(12)
C45 O47 C48 115.21(15)
O47 C48 H48A 109.5
O47 C48 H48B 109.5
O47 C48 H48C 109.5
H48A C48 H48B 109.5
H48A C48 H48C 109.5
H48B C48 H48C 109.5
O50 C49 N31 123.09(15)
O50 C49 O51 125.65(16)
O51 C49 N31 111.26(14)
C49 O51 C52 114.44(14)
O51 C52 H52A 109.5
O51 C52 H52B 109.5
O51 C52 H52C 109.5
H52A C52 H52B 109.5
H52A C52 H52C 109.5
H52B C52 H52C 109.5

loop_
_geom_bond_atom_site_label_1
_geom_bond_atom_site_label_2
_geom_bond_distance
N1 C2 1.399(2)
N1 C5 1.427(2)
N1 C19 1.407(2)
C2 O3 1.351(2)
C2 O6 1.197(2)
O3 C4 1.4009(19)
C4 C5 1.346(2)
C4 C7 1.460(2)
C5 C13 1.490(2)
C7 C8 1.341(2)
C7 C12 1.511(2)
C8 H8 0.9500
C8 C9 1.497(2)
C9 H9A 0.9900
C9 H9B 0.9900
C9 C10 1.524(2)
C10 H10A 0.9900
C10 H10B 0.9900
C10 C11 1.525(3)
C11 H11A 0.9900
C11 H11B 0.9900
C11 C12 1.523(2)
C12 H12A 0.9900
C12 H12B 0.9900
C13 H13A 0.9900
C13 H13B 0.9900
C13 S14 1.8323(18)
S14 C15 1.7747(18)
C15 O16 1.200(2)
C15 O17 1.332(2)
O17 C18 1.447(2)
C18 H18A 0.9800
C18 H18B 0.9800
C18 H18C 0.9800
C19 O20 1.200(2)
C19 O21 1.316(2)
O21 C22 1.453(2)
C22 H22A 0.9800
C22 H22B 0.9800
C22 H22C 0.9800
N31 C32 1.402(2)
N31 C35 1.425(2)
N31 C49 1.405(2)
C32 O33 1.358(2)
C32 O36 1.192(2)
O33 C34 1.402(2)
C34 C35 1.345(2)
C34 C37 1.462(2)
C35 C43 1.487(2)
C37 C38 1.351(3)
C37 C42 1.486(3)
C38 H38 0.9500
C38 C39 1.498(3)
C39 H39A 0.9900
C39 H39B 0.9900
C39 H39C 0.9900
C39 H39D 0.9900
C39 C40 1.534(4)
C39 C40A 1.39(2)
C40 H40A 0.9900
C40 H40B 0.9900
C40 C41 1.535(5)
C40A H40C 0.9900
C40A H40D 0.9900
C40A C41A 1.38(4)
C41 H41A 0.9900
C41 H41B 0.9900
C41 C42 1.527(3)
C41A H41C 0.9900
C41A H41D 0.9900
C41A C42 1.68(2)
C42 H42A 0.9900
C42 H42B 0.9900
C42 H42C 0.9900
C42 H42D 0.9900
C43 H43A 0.9900
C43 H43B 0.9900
C43 S44 1.8341(18)
S44 C45 1.7724(18)
C45 O46 1.196(2)
C45 O47 1.338(2)
O47 C48 1.451(2)
C48 H48A 0.9800
C48 H48B 0.9800
C48 H48C 0.9800
C49 O50 1.202(2)
C49 O51 1.318(2)
O51 C52 1.450(2)
C52 H52A 0.9800
C52 H52B 0.9800
C52 H52C 0.9800

loop_
_geom_torsion_atom_site_label_1
_geom_torsion_atom_site_label_2
_geom_torsion_atom_site_label_3
_geom_torsion_atom_site_label_4
_geom_torsion
N1 C2 O3 C4 -0.36(18)
N1 C5 C13 S14 68.78(18)
N1 C19 O21 C22 -174.85(14)
C2 N1 C5 C4 -1.37(18)
C2 N1 C5 C13 174.23(15)
C2 N1 C19 O20 -171.40(17)
C2 N1 C19 O21 8.2(2)
C2 O3 C4 C5 -0.51(19)
C2 O3 C4 C7 -179.51(14)
O3 C4 C5 N1 1.14(18)
O3 C4 C5 C13 -173.90(16)
O3 C4 C7 C8 4.4(2)
O3 C4 C7 C12 -174.02(14)
C4 C5 C13 S14 -116.86(18)
C4 C7 C8 C9 179.11(16)
C4 C7 C12 C11 164.39(15)
C5 N1 C2 O3 1.06(18)
C5 N1 C2 O6 -176.83(18)
C5 N1 C19 O20 8.3(3)
C5 N1 C19 O21 -172.06(14)
C5 C4 C7 C8 -174.2(2)
C5 C4 C7 C12 7.4(3)
C5 C13 S14 C15 113.70(13)
O6 C2 O3 C4 177.74(16)
C7 C4 C5 N1 179.81(18)
C7 C4 C5 C13 4.8(3)
C7 C8 C9 C10 -14.1(3)
C8 C7 C12 C11 -14.0(2)
C8 C9 C10 C11 46.0(2)
C9 C10 C11 C12 -63.60(19)
C10 C11 C12 C7 46.4(2)
C12 C7 C8 C9 -2.5(3)
C13 S14 C15 O16 11.16(19)
C13 S14 C15 O17 -169.54(12)
S14 C15 O17 C18 178.95(12)
O16 C15 O17 C18 -1.7(3)
C19 N1 C2 O3 -179.16(14)
C19 N1 C2 O6 3.0(3)
C19 N1 C5 C4 178.85(15)
C19 N1 C5 C13 -5.6(2)
O20 C19 O21 C22 4.7(3)
N31 C32 O33 C34 -0.10(18)
N31 C35 C43 S44 -65.06(19)
N31 C49 O51 C52 178.05(14)
C32 N31 C35 C34 0.23(18)
C32 N31 C35 C43 -179.55(15)
C32 N31 C49 O50 171.71(16)
C32 N31 C49 O51 -8.3(2)
C32 O33 C34 C35 0.25(19)
C32 O33 C34 C37 -178.48(14)
O33 C34 C35 N31 -0.28(18)
O33 C34 C35 C43 179.46(16)
O33 C34 C37 C38 5.2(2)
O33 C34 C37 C42 -176.73(17)
C34 C35 C43 S44 115.23(19)
C34 C37 C38 C39 176.68(19)
C34 C37 C42 C41 169.1(2)
C34 C37 C42 C41A -156.7(10)
C35 N31 C32 O33 -0.07(18)
C35 N31 C32 O36 178.33(18)
C35 N31 C49 O50 -8.2(3)
C35 N31 C49 O51 171.80(14)
C35 C34 C37 C38 -173.0(2)
C35 C34 C37 C42 5.0(3)
C35 C43 S44 C45 -108.62(13)
O36 C32 O33 C34 -178.67(16)
C37 C34 C35 N31 178.03(19)
C37 C34 C35 C43 -2.2(3)
C37 C38 C39 C40 -17.5(3)
C37 C38 C39 C40A 12.2(15)
C38 C37 C42 C41 -12.9(3)
C38 C37 C42 C41A 21.3(10)
C38 C39 C40 C41 49.1(3)
C38 C39 C40A C41A -51(3)
C39 C40 C41 C42 -62.9(3)
C39 C40A C41A C42 74(3)
C40 C41 C42 C37 44.6(3)
C40A C41A C42 C37 -55.6(19)
C42 C37 C38 C39 -1.3(3)
C43 S44 C45 O46 -11.4(2)
C43 S44 C45 O47 170.46(12)
S44 C45 O47 C48 179.70(12)
O46 C45 O47 C48 1.6(3)
C49 N31 C32 O33 -179.97(14)
C49 N31 C32 O36 -1.6(3)
C49 N31 C35 C34 -179.88(15)
C49 N31 C35 C43 0.3(2)
O50 C49 O51 C52 -2.0(2)
